data_7242069
loop_
_publ_author_name
'Li, Wenhao'
'Duan, Wenxue'
'Tang, Qingxuan'
'Li, Zhan-Ting'
'Yang, Guanyu'

_publ_section_title
;
 Simple and efficient syntheses of 2-hydroxy-3H-phenoxazin-3-ones by
 aerobic oxidative cross-cyclocondensation in water
;
_journal_issue 3
_journal_name_full 'Green Chemistry'
_journal_page_first 1136
_journal_page_last 1139
_journal_paper_doi 10.1039/D0GC03861J
_journal_volume 23
_journal_year 2021
_chemical_formula_moiety 'C14 H11 N O3'
_chemical_formula_sum 'C14 H11 N O3'
_chemical_formula_weight 241.24
_space_group_crystal_system monoclinic
_space_group_IT_number 14
_space_group_name_Hall '-P 2ybc'
_space_group_name_H-M_alt 'P 1 21/c 1'
_atom_sites_solution_hydrogens geom
_atom_sites_solution_primary iterative
_audit_creation_date 2020-06-04
_audit_creation_method
;
Olex2 1.2
(compiled 2018.05.29 svn.r3508 for OlexSys, GUI svn.r5506)
;
_audit_update_record
;
2020-06-28 deposited with the CCDC.	2021-01-11 downloaded from the CCDC.
;
_cell_angle_alpha 90
_cell_angle_beta 97.187(6)
_cell_angle_gamma 90
_cell_formula_units_Z 4
_cell_length_a 4.6906(3)
_cell_length_b 14.7537(9)
_cell_length_c 16.5416(11)
_cell_measurement_reflns_used 701
_cell_measurement_temperature 293(2)
_cell_measurement_theta_max 68.9800
_cell_measurement_theta_min 4.0090
_cell_volume 1135.75(13)
_computing_cell_refinement 'CrysAlisPro 1.171.40.53 (Rigaku OD, 2019)'
_computing_data_collection 'CrysAlisPro 1.171.40.53 (Rigaku OD, 2019)'
_computing_data_reduction 'CrysAlisPro 1.171.40.53 (Rigaku OD, 2019)'
_computing_molecular_graphics 'Olex2 (Dolomanov et al., 2009)'
_computing_publication_material 'Olex2 (Dolomanov et al., 2009)'
_computing_structure_refinement 'ShelXL (Sheldrick, 2015)'
_computing_structure_solution
;
Superflip (Palatinus & Chapuis, 2007;Palatinus & van der Lee, 2008;
Palatinus et al., 2012)
;
_diffrn_ambient_temperature 293(2)
_diffrn_detector 'CCD plate'
_diffrn_detector_area_resol_mean 16.2312
_diffrn_detector_type Eos
_diffrn_measured_fraction_theta_full 0.997
_diffrn_measured_fraction_theta_max 0.997
_diffrn_measurement_details
;
List of Runs (angles in degrees, time in seconds):

  # Type    Start    End  Width  t~exp~   \w     \q     \k     \f   Frames
#--------------------------------------------------------------------------
  1  \w   -102.00 -15.00   1.00    4.00    --  -33.50 -57.00 -90.00   87
  2  \w   -108.00 -32.00   1.00    4.00    --  -33.50 178.00  90.00   76
  3  \w     44.00  69.00   1.00    4.00    --   36.47 -19.00  30.00   25
  4  \w     59.00  91.00   1.00    4.00    --   36.47 178.00-120.00   32
  5  \w     79.00 109.00   1.00    4.00    --   36.47 178.00-180.00   30
  6  \w     57.00  86.00   1.00    4.00    --   36.47-142.00 111.00   29
  7  \w     76.00 106.00   1.00    4.00    --   36.47 178.00  30.00   30
  8  \w    -36.00  23.00   1.00    4.00    --   36.47 -19.00  30.00   59
  9  \w     39.00 119.00   1.00    7.50    --  108.00 -45.00-150.00   80
 10  \w     55.00 106.00   1.00    7.50    --  108.00-111.00 150.00   51
 11  \w     44.00 128.00   1.00    7.50    --  108.00 -45.00 120.00   84
 12  \w    104.00 149.00   1.00    7.50    --  108.00  45.00  30.00   45
 13  \w     49.00 104.00   1.00    7.50    --  108.00 -45.00  60.00   55
 14  \w     52.00 100.00   1.00    7.50    --  108.00-111.00  30.00   48
 15  \w     52.00 109.00   1.00    7.50    --  108.00 -94.00-150.00   57
 16  \w     82.00 158.00   1.00    7.50    --  108.00  30.00 -60.00   76
;
_diffrn_measurement_device 'four-circle diffractometer'
_diffrn_measurement_device_type 'Xcalibur, Eos, Gemini'
_diffrn_measurement_method '\w scans'
_diffrn_orient_matrix_type 'CrysAlisPro convention (1999,Acta A55,543-557)'
_diffrn_orient_matrix_UB_11 0.0853924000
_diffrn_orient_matrix_UB_12 -0.0640786000
_diffrn_orient_matrix_UB_13 0.0726029000
_diffrn_orient_matrix_UB_21 0.0043544000
_diffrn_orient_matrix_UB_22 -0.0804814000
_diffrn_orient_matrix_UB_23 -0.0591917000
_diffrn_orient_matrix_UB_31 0.3195462000
_diffrn_orient_matrix_UB_32 0.0182174000
_diffrn_orient_matrix_UB_33 -0.0064075000
_diffrn_radiation_monochromator graphite
_diffrn_radiation_probe x-ray
_diffrn_radiation_type CuK\a
_diffrn_radiation_wavelength 1.54184
_diffrn_reflns_av_R_equivalents 0.0384
_diffrn_reflns_av_unetI/netI 0.0472
_diffrn_reflns_Laue_measured_fraction_full 0.997
_diffrn_reflns_Laue_measured_fraction_max 0.997
_diffrn_reflns_limit_h_max 5
_diffrn_reflns_limit_h_min -3
_diffrn_reflns_limit_k_max 17
_diffrn_reflns_limit_k_min -17
_diffrn_reflns_limit_l_max 17
_diffrn_reflns_limit_l_min -19
_diffrn_reflns_number 4088
_diffrn_reflns_point_group_measured_fraction_full 0.997
_diffrn_reflns_point_group_measured_fraction_max 0.997
_diffrn_reflns_theta_full 67.067
_diffrn_reflns_theta_max 67.067
_diffrn_reflns_theta_min 4.029
_diffrn_source 'fine-focus sealed X-ray tube'
_diffrn_source_type 'Enhance (Cu) X-ray Source'
_exptl_absorpt_coefficient_mu 0.828
_exptl_absorpt_correction_T_max 1.00000
_exptl_absorpt_correction_T_min 0.10259
_exptl_absorpt_correction_type multi-scan
_exptl_absorpt_process_details
;
CrysAlisPro 1.171.40.53 (Rigaku Oxford Diffraction, 2019)
Empirical absorption correction using spherical harmonics,
 implemented in SCALE3 ABSPACK scaling algorithm.
;
_exptl_crystal_colour red
_exptl_crystal_colour_primary red
_exptl_crystal_density_diffrn 1.411
_exptl_crystal_description needle
_exptl_crystal_F_000 504
_exptl_crystal_size_max 0.16
_exptl_crystal_size_mid 0.08
_exptl_crystal_size_min 0.06
_refine_diff_density_max 0.359
_refine_diff_density_min -0.326
_refine_diff_density_rms 0.124
_refine_ls_extinction_method none
_refine_ls_goodness_of_fit_ref 1.014
_refine_ls_hydrogen_treatment constr
_refine_ls_matrix_type full
_refine_ls_number_parameters 166
_refine_ls_number_reflns 2025
_refine_ls_number_restraints 0
_refine_ls_restrained_S_all 1.014
_refine_ls_R_factor_all 0.1001
_refine_ls_R_factor_gt 0.0590
_refine_ls_shift/su_max 0.000
_refine_ls_shift/su_mean 0.000
_refine_ls_structure_factor_coef Fsqd
_refine_ls_weighting_details 'w=1/[\s^2^(Fo^2^)+(0.0724P)^2^] where P=(Fo^2^+2Fc^2^)/3'
_refine_ls_weighting_scheme calc
_refine_ls_wR_factor_gt 0.1356
_refine_ls_wR_factor_ref 0.1657
_reflns_Friedel_coverage 0.000
_reflns_number_gt 1192
_reflns_number_total 2025
_reflns_threshold_expression 'I > 2\s(I)'
_cod_data_source_file d0gc03861j2.cif
_cod_data_source_block 20200638
_cod_depositor_comments 'Adding full bibliography for 7242065--7242072.cif.'
_cod_original_cell_volume 1135.74(12)
_cod_database_code 7242069
_shelx_shelxl_version_number 2014/7
_chemical_oxdiff_formula C20H20N4O4Cl1
_shelx_space_group_comment
;
The symmetry employed for this shelxl refinement is uniquely defined
by the following loop, which should always be used as a source of
symmetry information in preference to the above space-group names.
They are only intended as comments.
;
_shelx_estimated_absorpt_t_max 0.952
_shelx_estimated_absorpt_t_min 0.879
_reflns_odcompleteness_completeness 99.48
_reflns_odcompleteness_iscentric 1
_reflns_odcompleteness_theta 66.97
_olex2_refinement_description
;
1. Fixed Uiso
 At 1.2 times of:
  All C(H) groups
 At 1.5 times of:
  All C(H,H,H) groups, All O(H) groups
2.a Aromatic/amide H refined with riding coordinates:
 C1(H1), C2(H2), C3(H3A), C12(H12)
2.b Idealised Me refined as rotating group:
 C13(H13A,H13B,H13C), C14(H14A,H14B,H14C)
2.c Idealised tetrahedral OH refined as rotating group:
 O3(H3)
;
_olex2_submission_special_instructions 'No special instructions were received'
_oxdiff_exptl_absorpt_empirical_details
;
Empirical correction (ABSPACK) includes:
- Absorption correction using spherical harmonics
- Frame scaling
;
_oxdiff_exptl_absorpt_empirical_full_max 7.202
_oxdiff_exptl_absorpt_empirical_full_min 0.724

loop_
_space_group_symop_operation_xyz
'x, y, z'
'-x, y+1/2, -z+1/2'
'-x, -y, -z'
'x, -y-1/2, z-1/2'

loop_
_atom_site_label
_atom_site_type_symbol
_atom_site_fract_x
_atom_site_fract_y
_atom_site_fract_z
_atom_site_U_iso_or_equiv
_atom_site_adp_type
_atom_site_occupancy
_atom_site_site_symmetry_order
_atom_site_calc_flag
_atom_site_refinement_flags_posn
_atom_site_refinement_flags_adp
_atom_site_refinement_flags_occupancy
_atom_site_disorder_assembly
_atom_site_disorder_group
O1 O 0.7592(4) 0.68612(12) 0.22616(12) 0.0469(5) Uani 1 1 d . . . . .
O2 O 1.3558(5) 0.58474(14) 0.03798(12) 0.0570(6) Uani 1 1 d . . . . .
O3 O 1.2717(5) 0.41005(13) 0.07419(14) 0.0567(6) Uani 1 1 d . . . . .
H3 H 1.3763 0.4334 0.0438 0.085 Uiso 1 1 calc GR . . . .
N1 N 0.6770(5) 0.50346(15) 0.26782(14) 0.0420(6) Uani 1 1 d . . . . .
C1 C 0.4768(6) 0.7357(2) 0.32504(18) 0.0514(8) Uani 1 1 d . . . . .
H1 H 0.5097 0.7954 0.3108 0.062 Uiso 1 1 calc R . . . .
C2 C 0.3089(7) 0.7154(2) 0.38530(19) 0.0587(9) Uani 1 1 d . . . . .
H2 H 0.2277 0.7621 0.4125 0.070 Uiso 1 1 calc R . . . .
C3 C 0.2598(7) 0.6260(2) 0.40584(18) 0.0546(8) Uani 1 1 d . . . . .
H3A H 0.1439 0.6141 0.4463 0.066 Uiso 1 1 calc R . . . .
C4 C 0.3779(6) 0.5541(2) 0.36792(17) 0.0461(7) Uani 1 1 d . . . . .
C5 C 0.5518(6) 0.57357(17) 0.30646(16) 0.0411(7) Uani 1 1 d . . . . .
C6 C 0.5946(6) 0.66425(19) 0.28659(16) 0.0413(7) Uani 1 1 d . . . . .
C7 C 0.8393(5) 0.52469(18) 0.21166(16) 0.0398(6) Uani 1 1 d . . . . .
C8 C 0.8883(6) 0.61842(17) 0.18820(16) 0.0395(6) Uani 1 1 d . . . . .
C9 C 1.0530(6) 0.64123(19) 0.12988(16) 0.0416(6) Uani 1 1 d . . . . .
C10 C 1.1929(6) 0.57027(19) 0.08989(16) 0.0425(7) Uani 1 1 d . . . . .
C11 C 1.1432(6) 0.47526(19) 0.11329(17) 0.0428(7) Uani 1 1 d . . . . .
C12 C 0.9741(6) 0.45457(18) 0.17091(17) 0.0454(7) Uani 1 1 d . . . . .
H12 H 0.9453 0.3943 0.1841 0.054 Uiso 1 1 calc R . . . .
C13 C 0.3243(7) 0.4575(2) 0.39070(19) 0.0606(9) Uani 1 1 d . . . . .
H13A H 0.2099 0.4279 0.3462 0.091 Uiso 1 1 calc GR . . . .
H13B H 0.2243 0.4564 0.4379 0.091 Uiso 1 1 calc GR . . . .
H13C H 0.5046 0.4264 0.4026 0.091 Uiso 1 1 calc GR . . . .
C14 C 1.0973(8) 0.7381(2) 0.1053(2) 0.0648(10) Uani 1 1 d . . . . .
H14A H 0.9512 0.7546 0.0619 0.097 Uiso 1 1 calc GR . . . .
H14B H 1.2830 0.7441 0.0871 0.097 Uiso 1 1 calc GR . . . .
H14C H 1.0859 0.7772 0.1511 0.097 Uiso 1 1 calc GR . . . .

loop_
_atom_site_aniso_label
_atom_site_aniso_U_11
_atom_site_aniso_U_22
_atom_site_aniso_U_33
_atom_site_aniso_U_23
_atom_site_aniso_U_13
_atom_site_aniso_U_12
O1 0.0523(12) 0.0382(10) 0.0534(12) -0.0047(9) 0.0195(10) 0.0003(9)
O2 0.0591(13) 0.0580(13) 0.0586(13) 0.0053(11) 0.0261(10) 0.0103(10)
O3 0.0616(14) 0.0452(11) 0.0675(14) -0.0054(11) 0.0252(11) 0.0068(10)
N1 0.0387(12) 0.0413(13) 0.0466(13) -0.0032(10) 0.0072(10) 0.0007(10)
C1 0.0560(18) 0.0444(15) 0.0563(18) -0.0047(14) 0.0165(15) -0.0012(14)
C2 0.069(2) 0.0547(19) 0.0557(19) -0.0068(16) 0.0203(17) 0.0075(16)
C3 0.0553(18) 0.065(2) 0.0457(16) 0.0004(15) 0.0156(14) 0.0016(16)
C4 0.0417(15) 0.0514(17) 0.0449(15) -0.0013(14) 0.0045(12) -0.0012(13)
C5 0.0379(15) 0.0433(15) 0.0417(15) -0.0045(12) 0.0038(12) -0.0017(12)
C6 0.0363(14) 0.0459(15) 0.0423(14) -0.0045(13) 0.0069(12) -0.0053(12)
C7 0.0342(14) 0.0420(15) 0.0428(15) -0.0039(13) 0.0029(11) -0.0016(12)
C8 0.0380(14) 0.0398(14) 0.0404(14) -0.0042(12) 0.0033(11) 0.0042(12)
C9 0.0410(15) 0.0427(15) 0.0420(14) 0.0014(12) 0.0082(12) 0.0031(12)
C10 0.0366(14) 0.0506(16) 0.0402(14) 0.0025(13) 0.0044(11) 0.0039(13)
C11 0.0365(14) 0.0448(15) 0.0469(15) -0.0062(13) 0.0049(12) 0.0049(13)
C12 0.0444(15) 0.0354(13) 0.0574(17) -0.0054(14) 0.0104(13) -0.0016(12)
C13 0.062(2) 0.063(2) 0.0587(19) 0.0119(17) 0.0153(16) -0.0034(17)
C14 0.083(2) 0.0478(17) 0.070(2) 0.0084(17) 0.0348(19) 0.0083(17)

loop_
_atom_type_symbol
_atom_type_description
_atom_type_scat_dispersion_real
_atom_type_scat_dispersion_imag
_atom_type_scat_source
C C 0.0181 0.0091 'International Tables Vol C Tables 4.2.6.8 and 6.1.1.4'
H H 0.0000 0.0000 'International Tables Vol C Tables 4.2.6.8 and 6.1.1.4'
N N 0.0311 0.0180 'International Tables Vol C Tables 4.2.6.8 and 6.1.1.4'
O O 0.0492 0.0322 'International Tables Vol C Tables 4.2.6.8 and 6.1.1.4'

loop_
_geom_angle_atom_site_label_1
_geom_angle_atom_site_label_2
_geom_angle_atom_site_label_3
_geom_angle
_geom_angle_site_symmetry_1
_geom_angle_site_symmetry_3
_geom_angle_publ_flag
C8 O1 C6 119.0(2) . . ?
C11 O3 H3 109.5 . . ?
C7 N1 C5 117.8(2) . . ?
C2 C1 H1 121.2 . . ?
C2 C1 C6 117.7(3) . . ?
C6 C1 H1 121.2 . . ?
C1 C2 H2 119.6 . . ?
C1 C2 C3 120.7(3) . . ?
C3 C2 H2 119.6 . . ?
C2 C3 H3A 119.0 . . ?
C4 C3 C2 121.9(3) . . ?
C4 C3 H3A 119.0 . . ?
C3 C4 C5 118.2(3) . . ?
C3 C4 C13 121.6(3) . . ?
C5 C4 C13 120.2(3) . . ?
N1 C5 C4 119.9(2) . . ?
N1 C5 C6 121.6(2) . . ?
C6 C5 C4 118.5(2) . . ?
O1 C6 C1 116.6(2) . . ?
O1 C6 C5 120.4(2) . . ?
C1 C6 C5 123.0(2) . . ?
N1 C7 C8 122.6(2) . . ?
N1 C7 C12 119.6(3) . . ?
C12 C7 C8 117.8(2) . . ?
O1 C8 C7 118.5(2) . . ?
C9 C8 O1 118.3(2) . . ?
C9 C8 C7 123.2(2) . . ?
C8 C9 C10 118.8(3) . . ?
C8 C9 C14 122.6(3) . . ?
C10 C9 C14 118.6(2) . . ?
O2 C10 C9 123.4(3) . . ?
O2 C10 C11 118.4(3) . . ?
C9 C10 C11 118.2(2) . . ?
O3 C11 C10 117.2(2) . . ?
O3 C11 C12 121.1(3) . . ?
C12 C11 C10 121.7(2) . . ?
C7 C12 H12 119.8 . . ?
C11 C12 C7 120.3(3) . . ?
C11 C12 H12 119.8 . . ?
C4 C13 H13A 109.5 . . ?
C4 C13 H13B 109.5 . . ?
C4 C13 H13C 109.5 . . ?
H13A C13 H13B 109.5 . . ?
H13A C13 H13C 109.5 . . ?
H13B C13 H13C 109.5 . . ?
C9 C14 H14A 109.5 . . ?
C9 C14 H14B 109.5 . . ?
C9 C14 H14C 109.5 . . ?
H14A C14 H14B 109.5 . . ?
H14A C14 H14C 109.5 . . ?
H14B C14 H14C 109.5 . . ?

loop_
_geom_bond_atom_site_label_1
_geom_bond_atom_site_label_2
_geom_bond_distance
_geom_bond_site_symmetry_2
_geom_bond_publ_flag
O1 C6 1.376(3) . ?
O1 C8 1.361(3) . ?
O2 C10 1.237(3) . ?
O3 H3 0.8200 . ?
O3 C11 1.344(3) . ?
N1 C5 1.385(3) . ?
N1 C7 1.310(3) . ?
C1 H1 0.9300 . ?
C1 C2 1.379(4) . ?
C1 C6 1.382(4) . ?
C2 H2 0.9300 . ?
C2 C3 1.388(4) . ?
C3 H3A 0.9300 . ?
C3 C4 1.383(4) . ?
C4 C5 1.410(4) . ?
C4 C13 1.504(4) . ?
C5 C6 1.398(4) . ?
C7 C8 1.462(4) . ?
C7 C12 1.425(4) . ?
C8 C9 1.352(4) . ?
C9 C10 1.440(4) . ?
C9 C14 1.507(4) . ?
C10 C11 1.480(4) . ?
C11 C12 1.349(4) . ?
C12 H12 0.9300 . ?
C13 H13A 0.9600 . ?
C13 H13B 0.9600 . ?
C13 H13C 0.9600 . ?
C14 H14A 0.9600 . ?
C14 H14B 0.9600 . ?
C14 H14C 0.9600 . ?

loop_
_geom_hbond_atom_site_label_D
_geom_hbond_atom_site_label_H
_geom_hbond_atom_site_label_A
_geom_hbond_distance_DH
_geom_hbond_distance_HA
_geom_hbond_distance_DA
_geom_hbond_angle_DHA
_geom_hbond_site_symmetry_A
O3 H3 O2 0.82 1.98 2.704(3) 147.4 3_865

loop_
_geom_torsion_atom_site_label_1
_geom_torsion_atom_site_label_2
_geom_torsion_atom_site_label_3
_geom_torsion_atom_site_label_4
_geom_torsion
_geom_torsion_site_symmetry_1
_geom_torsion_site_symmetry_2
_geom_torsion_site_symmetry_3
_geom_torsion_site_symmetry_4
_geom_torsion_publ_flag
O1 C8 C9 C10 179.4(2) . . . . ?
O1 C8 C9 C14 -0.3(4) . . . . ?
O2 C10 C11 O3 -2.3(4) . . . . ?
O2 C10 C11 C12 178.3(3) . . . . ?
O3 C11 C12 C7 -179.9(3) . . . . ?
N1 C5 C6 O1 1.4(4) . . . . ?
N1 C5 C6 C1 -178.8(3) . . . . ?
N1 C7 C8 O1 -0.2(4) . . . . ?
N1 C7 C8 C9 -179.4(3) . . . . ?
N1 C7 C12 C11 -179.6(3) . . . . ?
C1 C2 C3 C4 0.7(5) . . . . ?
C2 C1 C6 O1 179.4(3) . . . . ?
C2 C1 C6 C5 -0.3(5) . . . . ?
C2 C3 C4 C5 -0.3(5) . . . . ?
C2 C3 C4 C13 179.8(3) . . . . ?
C3 C4 C5 N1 179.1(3) . . . . ?
C3 C4 C5 C6 -0.4(4) . . . . ?
C4 C5 C6 O1 -179.0(2) . . . . ?
C4 C5 C6 C1 0.7(4) . . . . ?
C5 N1 C7 C8 -0.8(4) . . . . ?
C5 N1 C7 C12 179.5(2) . . . . ?
C6 O1 C8 C7 1.8(3) . . . . ?
C6 O1 C8 C9 -179.0(3) . . . . ?
C6 C1 C2 C3 -0.4(5) . . . . ?
C7 N1 C5 C4 -179.3(3) . . . . ?
C7 N1 C5 C6 0.2(4) . . . . ?
C7 C8 C9 C10 -1.4(4) . . . . ?
C7 C8 C9 C14 178.9(3) . . . . ?
C8 O1 C6 C1 177.8(3) . . . . ?
C8 O1 C6 C5 -2.4(4) . . . . ?
C8 C7 C12 C11 0.7(4) . . . . ?
C8 C9 C10 O2 -177.3(3) . . . . ?
C8 C9 C10 C11 1.5(4) . . . . ?
C9 C10 C11 O3 178.9(2) . . . . ?
C9 C10 C11 C12 -0.6(4) . . . . ?
C10 C11 C12 C7 -0.5(4) . . . . ?
C12 C7 C8 O1 179.5(2) . . . . ?
C12 C7 C8 C9 0.3(4) . . . . ?
C13 C4 C5 N1 -1.0(4) . . . . ?
C13 C4 C5 C6 179.5(3) . . . . ?
C14 C9 C10 O2 2.4(4) . . . . ?
C14 C9 C10 C11 -178.8(3) . . . . ?
